data_7019857
loop_
_publ_author_name
'Boyle, Timothy J.'
'Doan, Thu Q.'
'Steele, Leigh Anna M.'
'Apblett, Christopher'
'Hoppe, Sarah M.'
'Hawthorne, Krista'
'Kalinich, Robin M.'
'Sigmund, Wolfgang M.'

_publ_section_title
;
 Tin(ii) amide/alkoxide coordination compounds for production of Sn-based
 nanowires for lithium ion battery anode materials.
;
_journal_issue 31
_journal_name_full 'Dalton transactions (Cambridge, England : 2003)'
_journal_page_first 9349
_journal_page_last 9364
_journal_paper_doi 10.1039/c2dt30772c
_journal_volume 41
_journal_year 2012
_chemical_formula_moiety 'C36 H44 O8 Sn6, C9 H12 O'
_chemical_formula_sum 'C45 H56 O9 Sn6'
_chemical_formula_weight 1453.04
_chemical_name_systematic
;
?
;
_space_group_IT_number 2
_symmetry_cell_setting triclinic
_symmetry_space_group_name_Hall '-P 1'
_symmetry_space_group_name_H-M 'P -1'
_atom_sites_solution_hydrogens geom
_atom_sites_solution_primary direct
_atom_sites_solution_secondary difmap
_audit_creation_method SHELXL-97
_cell_angle_alpha 88.778(2)
_cell_angle_beta 72.1440(10)
_cell_angle_gamma 75.5470(10)
_cell_formula_units_Z 2
_cell_length_a 12.3902(17)
_cell_length_b 13.1348(18)
_cell_length_c 16.511(2)
_cell_measurement_reflns_used 9523
_cell_measurement_temperature 188(2)
_cell_measurement_theta_max 25.20
_cell_measurement_theta_min 2.19
_cell_volume 2472.2(6)
_computing_cell_refinement 'Bruker SAINT'
_computing_data_collection 'Bruker APEX2'
_computing_data_reduction 'Bruker SAINT'
_computing_molecular_graphics 'Bruker SHELXTL'
_computing_publication_material 'Bruker SHELXTL'
_computing_structure_refinement 'SHELXL-97 (Sheldrick, 2008)'
_computing_structure_solution 'SHELXS-97 (Sheldrick, 2008)'
_diffrn_ambient_temperature 188(2)
_diffrn_measured_fraction_theta_full 0.991
_diffrn_measured_fraction_theta_max 0.991
_diffrn_measurement_device_type 'Bruker APEX-II CCD'
_diffrn_measurement_method '\f and \w scans'
_diffrn_radiation_monochromator graphite
_diffrn_radiation_source 'fine-focus sealed tube'
_diffrn_radiation_type MoK\a
_diffrn_radiation_wavelength 0.71073
_diffrn_reflns_av_R_equivalents 0.0331
_diffrn_reflns_av_sigmaI/netI 0.0473
_diffrn_reflns_limit_h_max 14
_diffrn_reflns_limit_h_min -14
_diffrn_reflns_limit_k_max 15
_diffrn_reflns_limit_k_min -15
_diffrn_reflns_limit_l_max 19
_diffrn_reflns_limit_l_min -19
_diffrn_reflns_number 17862
_diffrn_reflns_theta_full 25.23
_diffrn_reflns_theta_max 25.23
_diffrn_reflns_theta_min 1.60
_exptl_absorpt_coefficient_mu 3.034
_exptl_absorpt_correction_T_max 0.6328
_exptl_absorpt_correction_T_min 0.3560
_exptl_absorpt_correction_type multi-scan
_exptl_absorpt_process_details SADABS
_exptl_crystal_colour colourless
_exptl_crystal_density_diffrn 1.952
_exptl_crystal_density_meas ?
_exptl_crystal_density_method 'not measured'
_exptl_crystal_description Rod
_exptl_crystal_F_000 1396
_exptl_crystal_size_max 0.43
_exptl_crystal_size_mid 0.18
_exptl_crystal_size_min 0.17
_refine_diff_density_max 1.352
_refine_diff_density_min -1.373
_refine_diff_density_rms 0.155
_refine_ls_extinction_method none
_refine_ls_goodness_of_fit_ref 0.800
_refine_ls_hydrogen_treatment constr
_refine_ls_matrix_type full
_refine_ls_number_parameters 551
_refine_ls_number_reflns 8846
_refine_ls_number_restraints 0
_refine_ls_restrained_S_all 0.800
_refine_ls_R_factor_all 0.0548
_refine_ls_R_factor_gt 0.0395
_refine_ls_shift/su_max 0.018
_refine_ls_shift/su_mean 0.000
_refine_ls_structure_factor_coef Fsqd
_refine_ls_weighting_details 'calc w=1/[\s^2^(Fo^2^)+(0.0906P)^2^+13.4144P] where P=(Fo^2^+2Fc^2^)/3'
_refine_ls_weighting_scheme calc
_refine_ls_wR_factor_gt 0.1030
_refine_ls_wR_factor_ref 0.1242
_reflns_number_gt 6801
_reflns_number_total 8846
_reflns_threshold_expression >2sigma(I)
_cod_data_source_file c2dt30772c.txt
_cod_data_source_block 11ap221_0m
_cod_depositor_comments
;
The following automatic conversions were performed:

'_symmetry_cell_setting' value 'Triclinic' changed to 'triclinic'
according to /home/saulius/struct/CIF-dictionaries/cif_core.dic
dictionary named 'cif_core.dic' version 2.4.1 from 2010-06-29.

Automatic conversion script
Id: cif_fix_values 1891 2012-01-12 08:04:46Z andrius 

The following automatic conversions were performed:

'_exptl_crystal_density_meas' value 'not measured' was changed to '?'
- the value is perceived as not measured.

Automatic conversion script
Id: cif_fix_values 3008 2015-01-20 13:52:24Z robertas 
;
_cod_original_sg_symbol_Hall -P1
_cod_original_sg_symbol_H-M P-1
_cod_database_code 7019857

loop_
_symmetry_equiv_pos_as_xyz
'x, y, z'
'-x, -y, -z'

loop_
_atom_site_label
_atom_site_type_symbol
_atom_site_fract_x
_atom_site_fract_y
_atom_site_fract_z
_atom_site_U_iso_or_equiv
_atom_site_adp_type
_atom_site_occupancy
_atom_site_symmetry_multiplicity
_atom_site_calc_flag
_atom_site_refinement_flags
Sn6 Sn 0.35494(4) 0.06231(3) 0.21336(3) 0.02804(12) Uani 1 1 d .
Sn3 Sn 0.08140(4) 0.06202(4) 0.37655(3) 0.03181(13) Uani 1 1 d .
Sn2 Sn 0.32400(4) -0.16175(3) 0.33422(3) 0.03021(13) Uani 1 1 d .
Sn5 Sn 0.26735(18) 0.22537(12) 0.40137(12) 0.0246(6) Uani 0.75 1 d P
Sn1 Sn 0.50208(4) -0.00923(4) 0.37440(3) 0.03150(13) Uani 1 1 d .
Sn4 Sn 0.22827(4) 0.00525(4) 0.52851(3) 0.03411(13) Uani 1 1 d .
O1 O 0.3421(3) 0.0863(3) 0.4503(3) 0.0295(9) Uani 1 1 d .
O2 O 0.2092(3) 0.1426(3) 0.3177(3) 0.0291(9) Uani 1 1 d .
O3 O 0.4212(4) -0.0477(3) 0.2905(3) 0.0291(9) Uani 1 1 d .
O4 O 0.4220(4) -0.1362(3) 0.4414(3) 0.0334(10) Uani 1 1 d .
O5 O 0.1939(3) -0.0498(3) 0.4241(3) 0.0284(9) Uani 1 1 d .
O6 O 0.2271(4) -0.0560(3) 0.2464(3) 0.0314(9) Uani 1 1 d .
O7 O 0.0923(3) 0.1519(3) 0.4959(3) 0.0314(9) Uani 1 1 d .
O8 O 0.4331(3) 0.1672(3) 0.2863(3) 0.0311(9) Uani 1 1 d .
O9 O 0.1096(5) 0.3070(4) 0.2293(3) 0.0450(12) Uani 1 1 d .
H9 H 0.1398 0.2553 0.2530 0.067 Uiso 1 1 calc R
C5 C 0.4740(5) 0.2441(5) 0.2372(4) 0.0330(14) Uani 1 1 d .
C6 C 0.5969(5) 0.2349(5) 0.2071(4) 0.0328(14) Uani 1 1 d .
C7 C 0.6830(6) 0.1396(6) 0.2250(4) 0.0390(16) Uani 1 1 d .
H7 H 0.6464 0.1212 0.2845 0.047 Uiso 1 1 calc R
C8 C 0.7010(6) 0.0447(6) 0.1664(5) 0.0454(17) Uani 1 1 d .
H8A H 0.6246 0.0349 0.1680 0.068 Uiso 1 1 calc .
H8B H 0.7457 -0.0183 0.1856 0.068 Uiso 1 1 calc .
H8C H 0.7443 0.0566 0.1080 0.068 Uiso 1 1 calc .
C9 C 0.8007(6) 0.1592(7) 0.2217(5) 0.055(2) Uani 1 1 d .
H9A H 0.8452 0.1664 0.1625 0.083 Uiso 1 1 calc .
H9B H 0.8453 0.0998 0.2447 0.083 Uiso 1 1 calc .
H9C H 0.7872 0.2240 0.2558 0.083 Uiso 1 1 calc .
C10 C 0.6332(6) 0.3181(6) 0.1610(4) 0.0412(17) Uani 1 1 d .
H10 H 0.7144 0.3155 0.1422 0.049 Uiso 1 1 calc R
C11 C 0.5558(7) 0.4034(5) 0.1420(5) 0.0471(19) Uani 1 1 d .
H11 H 0.5834 0.4581 0.1103 0.057 Uiso 1 1 calc R
C12 C 0.4377(6) 0.4078(6) 0.1700(5) 0.0450(18) Uani 1 1 d .
H12 H 0.3835 0.4659 0.1570 0.054 Uiso 1 1 calc R
C13 C 0.3969(6) 0.3284(5) 0.2170(4) 0.0387(16) Uani 1 1 d .
H13 H 0.3153 0.3322 0.2353 0.046 Uiso 1 1 calc R
C16 C 0.1952(5) -0.0952(4) 0.1812(4) 0.0235(12) Uani 1 1 d .
C17 C 0.2803(5) -0.1597(5) 0.1132(4) 0.0325(14) Uani 1 1 d .
C18 C 0.4114(6) -0.1930(5) 0.1015(4) 0.0363(15) Uani 1 1 d .
H18 H 0.4251 -0.1579 0.1493 0.044 Uiso 1 1 calc R
C19 C 0.4818(7) -0.1554(7) 0.0168(5) 0.055(2) Uani 1 1 d .
H19A H 0.4723 -0.1908 -0.0313 0.083 Uiso 1 1 calc .
H19B H 0.5650 -0.1725 0.0127 0.083 Uiso 1 1 calc .
H19C H 0.4526 -0.0791 0.0153 0.083 Uiso 1 1 calc .
C20 C 0.4546(7) -0.3123(6) 0.1062(6) 0.053(2) Uani 1 1 d .
H20A H 0.4081 -0.3343 0.1599 0.079 Uiso 1 1 calc .
H20B H 0.5373 -0.3303 0.1034 0.079 Uiso 1 1 calc .
H20C H 0.4459 -0.3486 0.0582 0.079 Uiso 1 1 calc .
C21 C 0.2405(6) -0.1948(6) 0.0512(5) 0.0423(16) Uani 1 1 d .
H21 H 0.2962 -0.2386 0.0041 0.051 Uiso 1 1 calc R
C22 C 0.1218(6) -0.1685(6) 0.0551(5) 0.0426(17) Uani 1 1 d .
H22 H 0.0972 -0.1953 0.0127 0.051 Uiso 1 1 calc R
C23 C 0.0419(6) -0.1022(5) 0.1227(5) 0.0407(16) Uani 1 1 d .
H23 H -0.0386 -0.0813 0.1261 0.049 Uiso 1 1 calc R
C24 C 0.0784(5) -0.0663(5) 0.1849(4) 0.0328(14) Uani 1 1 d .
H24 H 0.0226 -0.0210 0.2310 0.039 Uiso 1 1 calc R
C25 C 0.0048(5) 0.2259(4) 0.5559(4) 0.0251(12) Uani 1 1 d .
C26 C -0.0655(5) 0.3133(5) 0.5300(4) 0.0329(14) Uani 1 1 d .
C27 C -0.0585(6) 0.3335(5) 0.4380(4) 0.0353(15) Uani 1 1 d .
H27 H 0.0128 0.2816 0.4014 0.042 Uiso 1 1 calc R
C28 C -0.0449(7) 0.4434(6) 0.4129(5) 0.0468(18) Uani 1 1 d .
H28A H -0.1106 0.4966 0.4504 0.070 Uiso 1 1 calc .
H28B H -0.0444 0.4523 0.3537 0.070 Uiso 1 1 calc .
H28C H 0.0289 0.4518 0.4185 0.070 Uiso 1 1 calc .
C29 C -0.1649(7) 0.3129(6) 0.4182(6) 0.053(2) Uani 1 1 d .
H29A H -0.1716 0.2418 0.4336 0.079 Uiso 1 1 calc .
H29B H -0.1546 0.3193 0.3572 0.079 Uiso 1 1 calc .
H29C H -0.2363 0.3646 0.4512 0.079 Uiso 1 1 calc .
C30 C -0.1487(6) 0.3853(6) 0.5946(4) 0.0402(16) Uani 1 1 d .
H30 H -0.1981 0.4448 0.5790 0.048 Uiso 1 1 calc R
C31 C -0.1612(6) 0.3726(6) 0.6804(5) 0.0454(18) Uani 1 1 d .
H31 H -0.2186 0.4227 0.7223 0.055 Uiso 1 1 calc R
C32 C -0.0901(6) 0.2868(6) 0.7048(5) 0.0425(17) Uani 1 1 d .
H32 H -0.0972 0.2779 0.7632 0.051 Uiso 1 1 calc R
C33 C -0.0078(6) 0.2135(6) 0.6418(4) 0.0371(15) Uani 1 1 d .
H33 H 0.0408 0.1539 0.6581 0.045 Uiso 1 1 calc R
C34 C 0.4752(5) -0.2281(5) 0.4731(4) 0.0295(13) Uani 1 1 d .
C35 C 0.5742(6) -0.3018(5) 0.4168(4) 0.0373(15) Uani 1 1 d .
C36 C 0.6346(6) -0.2853(6) 0.3241(4) 0.0401(16) Uani 1 1 d .
H36 H 0.5843 -0.2217 0.3073 0.048 Uiso 1 1 calc R
C37 C 0.7551(6) -0.2625(7) 0.3142(5) 0.056(2) Uani 1 1 d .
H37A H 0.7451 -0.2071 0.3567 0.083 Uiso 1 1 calc .
H37B H 0.7864 -0.2393 0.2569 0.083 Uiso 1 1 calc .
H37C H 0.8099 -0.3268 0.3228 0.083 Uiso 1 1 calc .
C38 C 0.6490(8) -0.3780(7) 0.2642(5) 0.059(2) Uani 1 1 d .
H38A H 0.7050 -0.4398 0.2751 0.089 Uiso 1 1 calc .
H38B H 0.6784 -0.3598 0.2050 0.089 Uiso 1 1 calc .
H38C H 0.5730 -0.3939 0.2740 0.089 Uiso 1 1 calc .
C39 C 0.6190(6) -0.3952(6) 0.4524(5) 0.0444(17) Uani 1 1 d .
H39 H 0.6856 -0.4456 0.4176 0.053 Uiso 1 1 calc R
C40 C 0.5696(7) -0.4158(6) 0.5362(5) 0.0480(18) Uani 1 1 d .
H40 H 0.6016 -0.4799 0.5580 0.058 Uiso 1 1 calc R
C41 C 0.4727(6) -0.3425(5) 0.5884(4) 0.0386(16) Uani 1 1 d .
H41 H 0.4381 -0.3560 0.6461 0.046 Uiso 1 1 calc R
C42 C 0.4271(6) -0.2493(5) 0.5555(4) 0.0354(15) Uani 1 1 d .
H42 H 0.3609 -0.1994 0.5912 0.042 Uiso 1 1 calc R
C43 C 0.0114(8) 0.5272(7) 0.1447(7) 0.069(3) Uani 1 1 d .
H43A H -0.0180 0.5441 0.0961 0.103 Uiso 1 1 calc .
H43B H 0.0055 0.5925 0.1753 0.103 Uiso 1 1 calc .
H43C H -0.0353 0.4853 0.1832 0.103 Uiso 1 1 calc .
C44 C 0.1394(7) 0.4642(6) 0.1130(5) 0.0458(17) Uani 1 1 d .
H44 H 0.1710 0.4594 0.1622 0.055 Uiso 1 1 calc R
C45 C 0.1470(6) 0.3534(5) 0.0845(4) 0.0376(15) Uani 1 1 d .
C46 C 0.1282(5) 0.2779(5) 0.1452(4) 0.0353(15) Uani 1 1 d .
C47 C 0.1289(6) 0.1778(6) 0.1206(5) 0.0460(17) Uani 1 1 d .
H47 H 0.1149 0.1281 0.1627 0.055 Uiso 1 1 calc R
C48 C 0.1493(8) 0.1480(7) 0.0361(6) 0.058(2) Uani 1 1 d .
H48 H 0.1491 0.0788 0.0206 0.070 Uiso 1 1 calc R
C49 C 0.2109(10) 0.5228(8) 0.0443(6) 0.079(3) Uani 1 1 d .
H49A H 0.2913 0.4790 0.0207 0.119 Uiso 1 1 calc .
H49B H 0.2122 0.5891 0.0696 0.119 Uiso 1 1 calc .
H49C H 0.1750 0.5377 -0.0014 0.119 Uiso 1 1 calc .
C50 C 0.1676(7) 0.3200(7) -0.0003(5) 0.0492(19) Uani 1 1 d .
H50 H 0.1807 0.3690 -0.0430 0.059 Uiso 1 1 calc R
C51 C 0.1699(8) 0.2192(7) -0.0246(5) 0.061(2) Uani 1 1 d .
H51 H 0.1855 0.1997 -0.0830 0.073 Uiso 1 1 calc R
Sn5A Sn 0.2665(6) 0.2260(6) 0.4009(5) 0.051(3) Uani 0.25 1 d P

loop_
_atom_site_aniso_label
_atom_site_aniso_U_11
_atom_site_aniso_U_22
_atom_site_aniso_U_33
_atom_site_aniso_U_23
_atom_site_aniso_U_13
_atom_site_aniso_U_12
Sn6 0.0220(2) 0.0305(2) 0.0289(2) 0.00016(17) -0.00414(17) -0.00639(17)
Sn3 0.0183(2) 0.0357(3) 0.0424(3) 0.0054(2) -0.00893(18) -0.00952(18)
Sn2 0.0237(2) 0.0271(2) 0.0373(2) -0.00117(18) -0.00538(18) -0.00669(17)
Sn5 0.0271(13) 0.0174(7) 0.0286(11) -0.0031(7) -0.0068(8) -0.0063(7)
Sn1 0.0180(2) 0.0384(3) 0.0380(3) -0.00149(19) -0.00779(18) -0.00779(18)
Sn4 0.0322(3) 0.0437(3) 0.0301(2) 0.00341(19) -0.00809(19) -0.0183(2)
O1 0.021(2) 0.035(2) 0.031(2) -0.0003(18) -0.0034(17) -0.0093(18)
O2 0.022(2) 0.036(2) 0.029(2) -0.0027(18) -0.0065(17) -0.0089(18)
O3 0.025(2) 0.032(2) 0.030(2) 0.0014(18) -0.0080(17) -0.0062(18)
O4 0.027(2) 0.035(2) 0.036(2) 0.0044(19) -0.0083(19) -0.0048(19)
O5 0.020(2) 0.031(2) 0.035(2) -0.0002(18) -0.0070(17) -0.0098(17)
O6 0.027(2) 0.032(2) 0.038(2) -0.0014(19) -0.0119(19) -0.0090(18)
O7 0.022(2) 0.034(2) 0.033(2) -0.0022(19) -0.0028(18) -0.0032(18)
O8 0.023(2) 0.031(2) 0.038(2) 0.0010(19) -0.0059(18) -0.0101(18)
O9 0.050(3) 0.039(3) 0.038(3) -0.004(2) -0.008(2) -0.002(2)
C5 0.028(3) 0.033(3) 0.033(3) -0.006(3) 0.002(3) -0.011(3)
C6 0.024(3) 0.039(4) 0.034(3) -0.008(3) -0.005(3) -0.010(3)
C7 0.024(3) 0.051(4) 0.041(4) 0.005(3) -0.005(3) -0.015(3)
C8 0.034(4) 0.047(4) 0.049(4) -0.002(3) -0.005(3) -0.009(3)
C9 0.027(4) 0.076(6) 0.064(5) 0.004(4) -0.010(4) -0.020(4)
C10 0.026(3) 0.046(4) 0.044(4) -0.003(3) 0.006(3) -0.016(3)
C11 0.049(4) 0.030(4) 0.053(4) 0.004(3) 0.005(3) -0.020(3)
C12 0.038(4) 0.035(4) 0.049(4) 0.003(3) 0.001(3) -0.005(3)
C13 0.027(3) 0.038(4) 0.042(4) 0.001(3) -0.001(3) -0.005(3)
C16 0.026(3) 0.018(3) 0.025(3) 0.000(2) -0.007(2) -0.005(2)
C17 0.028(3) 0.031(3) 0.041(4) 0.006(3) -0.012(3) -0.010(3)
C18 0.028(3) 0.034(4) 0.045(4) -0.001(3) -0.008(3) -0.008(3)
C19 0.035(4) 0.077(6) 0.046(4) 0.001(4) 0.002(3) -0.019(4)
C20 0.050(5) 0.042(4) 0.067(5) -0.004(4) -0.027(4) -0.001(4)
C21 0.040(4) 0.046(4) 0.041(4) 0.000(3) -0.013(3) -0.013(3)
C22 0.041(4) 0.043(4) 0.048(4) -0.008(3) -0.018(3) -0.012(3)
C23 0.029(3) 0.040(4) 0.057(4) -0.001(3) -0.019(3) -0.010(3)
C24 0.023(3) 0.032(3) 0.037(3) -0.007(3) -0.002(3) -0.004(3)
C25 0.020(3) 0.021(3) 0.035(3) -0.006(2) -0.007(2) -0.008(2)
C26 0.018(3) 0.034(4) 0.043(4) -0.003(3) -0.002(3) -0.008(3)
C27 0.029(3) 0.039(4) 0.037(4) -0.003(3) -0.011(3) -0.007(3)
C28 0.049(4) 0.043(4) 0.051(4) 0.006(3) -0.019(4) -0.013(3)
C29 0.037(4) 0.047(5) 0.075(6) -0.005(4) -0.026(4) -0.002(3)
C30 0.031(4) 0.040(4) 0.048(4) 0.004(3) -0.005(3) -0.014(3)
C31 0.039(4) 0.040(4) 0.042(4) -0.013(3) 0.013(3) -0.013(3)
C32 0.042(4) 0.042(4) 0.045(4) -0.003(3) -0.003(3) -0.025(3)
C33 0.033(4) 0.042(4) 0.037(4) -0.002(3) -0.009(3) -0.012(3)
C34 0.021(3) 0.022(3) 0.050(4) 0.001(3) -0.016(3) -0.007(2)
C35 0.027(3) 0.043(4) 0.043(4) 0.000(3) -0.010(3) -0.011(3)
C36 0.028(3) 0.041(4) 0.044(4) 0.003(3) -0.006(3) -0.003(3)
C37 0.025(4) 0.071(6) 0.053(5) 0.011(4) 0.006(3) -0.005(4)
C38 0.055(5) 0.061(5) 0.047(5) -0.007(4) -0.007(4) -0.001(4)
C39 0.034(4) 0.041(4) 0.051(4) 0.002(3) -0.010(3) -0.001(3)
C40 0.044(4) 0.043(4) 0.060(5) 0.014(4) -0.024(4) -0.007(3)
C41 0.046(4) 0.041(4) 0.040(4) 0.008(3) -0.020(3) -0.022(3)
C42 0.030(3) 0.039(4) 0.038(4) -0.001(3) -0.008(3) -0.013(3)
C43 0.053(5) 0.056(6) 0.090(7) -0.012(5) -0.026(5) 0.008(4)
C44 0.049(4) 0.041(4) 0.047(4) 0.004(3) -0.015(3) -0.011(3)
C45 0.028(3) 0.041(4) 0.042(4) 0.009(3) -0.011(3) -0.005(3)
C46 0.023(3) 0.042(4) 0.038(4) 0.000(3) -0.010(3) -0.003(3)
C47 0.038(4) 0.039(4) 0.064(5) 0.002(4) -0.019(4) -0.011(3)
C48 0.066(6) 0.054(5) 0.061(5) -0.012(4) -0.032(5) -0.011(4)
C49 0.103(8) 0.054(6) 0.075(6) 0.010(5) -0.007(6) -0.036(6)
C50 0.048(4) 0.062(5) 0.035(4) 0.010(4) -0.010(3) -0.013(4)
C51 0.066(6) 0.064(6) 0.047(5) -0.015(4) -0.017(4) -0.008(5)
Sn5A 0.014(4) 0.076(5) 0.061(5) 0.000(4) -0.009(3) -0.011(3)

loop_
_atom_type_symbol
_atom_type_description
_atom_type_scat_dispersion_real
_atom_type_scat_dispersion_imag
_atom_type_scat_source
C C 0.0033 0.0016 'International Tables Vol C Tables 4.2.6.8 and 6.1.1.4'
H H 0.0000 0.0000 'International Tables Vol C Tables 4.2.6.8 and 6.1.1.4'
O O 0.0106 0.0060 'International Tables Vol C Tables 4.2.6.8 and 6.1.1.4'
Sn Sn -0.6537 1.4246 'International Tables Vol C Tables 4.2.6.8 and 6.1.1.4'

loop_
_geom_angle_atom_site_label_1
_geom_angle_atom_site_label_2
_geom_angle_atom_site_label_3
_geom_angle
O3 Sn6 O2 93.11(16)
O3 Sn6 O8 78.99(15)
O2 Sn6 O8 74.87(14)
O3 Sn6 O6 74.51(15)
O2 Sn6 O6 75.91(15)
O8 Sn6 O6 138.99(14)
O5 Sn3 O2 94.07(16)
O5 Sn3 O7 75.98(15)
O2 Sn3 O7 78.60(15)
O5 Sn2 O3 90.53(16)
O5 Sn2 O6 78.45(15)
O3 Sn2 O6 74.90(15)
O5 Sn2 O4 76.63(15)
O3 Sn2 O4 71.66(14)
O6 Sn2 O4 137.64(14)
O1 Sn5 O2 93.25(17)
O1 Sn5 O8 81.87(16)
O2 Sn5 O8 76.38(16)
O3 Sn1 O1 90.54(16)
O3 Sn1 O4 78.10(16)
O1 Sn1 O4 81.37(16)
O5 Sn4 O1 91.43(16)
O5 Sn4 O7 75.46(15)
O1 Sn4 O7 78.84(15)
Sn4 O1 Sn1 115.0(2)
Sn4 O1 Sn5 117.53(19)
Sn1 O1 Sn5 118.38(19)
Sn4 O1 Sn5A 117.4(3)
Sn1 O1 Sn5A 118.4(3)
Sn5 O1 Sn5A 0.2(3)
Sn3 O2 Sn6 117.68(19)
Sn3 O2 Sn5A 116.6(3)
Sn6 O2 Sn5A 110.6(3)
Sn3 O2 Sn5 116.54(19)
Sn6 O2 Sn5 110.43(18)
Sn5A O2 Sn5 0.4(3)
Sn1 O3 Sn6 122.2(2)
Sn1 O3 Sn2 114.21(18)
Sn6 O3 Sn2 114.92(18)
C34 O4 Sn1 129.1(4)
C34 O4 Sn2 115.8(4)
Sn1 O4 Sn2 95.87(15)
Sn3 O5 Sn4 114.26(19)
Sn3 O5 Sn2 116.07(19)
Sn4 O5 Sn2 120.49(19)
C16 O6 Sn2 124.7(3)
C16 O6 Sn6 119.7(3)
Sn2 O6 Sn6 95.63(14)
C25 O7 Sn3 129.6(3)
C25 O7 Sn4 125.3(4)
Sn3 O7 Sn4 94.24(15)
C5 O8 Sn5 116.1(4)
C5 O8 Sn5A 115.9(4)
Sn5 O8 Sn5A 0.4(3)
C5 O8 Sn6 112.6(4)
Sn5 O8 Sn6 97.41(15)
Sn5A O8 Sn6 97.2(2)
C46 O9 H9 109.5
C13 C5 O8 120.4(6)
C13 C5 C6 120.5(6)
O8 C5 C6 119.1(6)
C10 C6 C5 116.7(6)
C10 C6 C7 122.4(6)
C5 C6 C7 120.9(6)
C6 C7 C8 111.1(6)
C6 C7 C9 114.2(6)
C8 C7 C9 110.7(6)
C6 C7 H7 106.8
C8 C7 H7 106.8
C9 C7 H7 106.8
C7 C8 H8A 109.5
C7 C8 H8B 109.5
H8A C8 H8B 109.5
C7 C8 H8C 109.5
H8A C8 H8C 109.5
H8B C8 H8C 109.5
C7 C9 H9A 109.5
C7 C9 H9B 109.5
H9A C9 H9B 109.5
C7 C9 H9C 109.5
H9A C9 H9C 109.5
H9B C9 H9C 109.5
C11 C10 C6 122.8(6)
C11 C10 H10 118.6
C6 C10 H10 118.6
C12 C11 C10 118.7(6)
C12 C11 H11 120.7
C10 C11 H11 120.7
C11 C12 C13 120.8(7)
C11 C12 H12 119.6
C13 C12 H12 119.6
C5 C13 C12 120.4(6)
C5 C13 H13 119.8
C12 C13 H13 119.8
C24 C16 C17 121.2(6)
C24 C16 O6 118.3(5)
C17 C16 O6 120.5(5)
C21 C17 C16 116.5(6)
C21 C17 C18 118.2(6)
C16 C17 C18 125.3(6)
C17 C18 C20 111.6(6)
C17 C18 C19 110.8(6)
C20 C18 C19 111.0(6)
C17 C18 H18 107.8
C20 C18 H18 107.8
C19 C18 H18 107.8
C18 C19 H19A 109.5
C18 C19 H19B 109.5
H19A C19 H19B 109.5
C18 C19 H19C 109.5
H19A C19 H19C 109.5
H19B C19 H19C 109.5
C18 C20 H20A 109.5
C18 C20 H20B 109.5
H20A C20 H20B 109.5
C18 C20 H20C 109.5
H20A C20 H20C 109.5
H20B C20 H20C 109.5
C17 C21 C22 123.0(7)
C17 C21 H21 118.5
C22 C21 H21 118.5
C23 C22 C21 117.9(6)
C23 C22 H22 121.0
C21 C22 H22 121.0
C24 C23 C22 120.4(6)
C24 C23 H23 119.8
C22 C23 H23 119.8
C23 C24 C16 120.9(6)
C23 C24 H24 119.5
C16 C24 H24 119.5
C33 C25 O7 118.5(5)
C33 C25 C26 120.5(6)
O7 C25 C26 120.9(5)
C25 C26 C30 116.9(6)
C25 C26 C27 124.4(6)
C30 C26 C27 118.7(6)
C26 C27 C28 113.7(6)
C26 C27 C29 110.8(6)
C28 C27 C29 110.4(6)
C26 C27 H27 107.2
C28 C27 H27 107.2
C29 C27 H27 107.2
C27 C28 H28A 109.5
C27 C28 H28B 109.5
H28A C28 H28B 109.5
C27 C28 H28C 109.5
H28A C28 H28C 109.5
H28B C28 H28C 109.5
C27 C29 H29A 109.5
C27 C29 H29B 109.5
H29A C29 H29B 109.5
C27 C29 H29C 109.5
H29A C29 H29C 109.5
H29B C29 H29C 109.5
C31 C30 C26 122.4(7)
C31 C30 H30 118.8
C26 C30 H30 118.8
C32 C31 C30 119.9(6)
C32 C31 H31 120.0
C30 C31 H31 120.0
C31 C32 C33 118.8(7)
C31 C32 H32 120.6
C33 C32 H32 120.6
C25 C33 C32 121.5(7)
C25 C33 H33 119.3
C32 C33 H33 119.3
C42 C34 O4 119.3(6)
C42 C34 C35 121.1(6)
O4 C34 C35 119.4(6)
C39 C35 C34 116.1(6)
C39 C35 C36 118.8(6)
C34 C35 C36 125.1(6)
C35 C36 C38 112.6(6)
C35 C36 C37 110.3(6)
C38 C36 C37 110.8(6)
C35 C36 H36 107.7
C38 C36 H36 107.7
C37 C36 H36 107.7
C36 C37 H37A 109.5
C36 C37 H37B 109.5
H37A C37 H37B 109.5
C36 C37 H37C 109.5
H37A C37 H37C 109.5
H37B C37 H37C 109.5
C36 C38 H38A 109.5
C36 C38 H38B 109.5
H38A C38 H38B 109.5
C36 C38 H38C 109.5
H38A C38 H38C 109.5
H38B C38 H38C 109.5
C40 C39 C35 122.3(7)
C40 C39 H39 118.8
C35 C39 H39 118.8
C39 C40 C41 119.7(7)
C39 C40 H40 120.2
C41 C40 H40 120.2
C42 C41 C40 119.4(6)
C42 C41 H41 120.3
C40 C41 H41 120.3
C34 C42 C41 121.4(6)
C34 C42 H42 119.3
C41 C42 H42 119.3
C44 C43 H43A 109.5
C44 C43 H43B 109.5
H43A C43 H43B 109.5
C44 C43 H43C 109.5
H43A C43 H43C 109.5
H43B C43 H43C 109.5
C45 C44 C43 110.0(7)
C45 C44 C49 113.9(7)
C43 C44 C49 110.1(7)
C45 C44 H44 107.5
C43 C44 H44 107.5
C49 C44 H44 107.5
C50 C45 C46 116.1(7)
C50 C45 C44 124.1(6)
C46 C45 C44 119.7(6)
C47 C46 O9 121.7(6)
C47 C46 C45 120.4(7)
O9 C46 C45 118.0(6)
C46 C47 C48 121.8(8)
C46 C47 H47 119.1
C48 C47 H47 119.1
C51 C48 C47 119.2(8)
C51 C48 H48 120.4
C47 C48 H48 120.4
C44 C49 H49A 109.5
C44 C49 H49B 109.5
H49A C49 H49B 109.5
C44 C49 H49C 109.5
H49A C49 H49C 109.5
H49B C49 H49C 109.5
C51 C50 C45 123.2(7)
C51 C50 H50 118.4
C45 C50 H50 118.4
C48 C51 C50 119.3(8)
C48 C51 H51 120.3
C50 C51 H51 120.3
O1 Sn5A O2 93.1(3)
O1 Sn5A O8 81.5(3)
O2 Sn5A O8 76.5(3)

loop_
_geom_bond_atom_site_label_1
_geom_bond_atom_site_label_2
_geom_bond_distance
Sn6 O3 2.086(4)
Sn6 O2 2.135(4)
Sn6 O8 2.396(4)
Sn6 O6 2.425(4)
Sn3 O5 2.077(4)
Sn3 O2 2.103(4)
Sn3 O7 2.374(4)
Sn2 O5 2.099(4)
Sn2 O3 2.130(4)
Sn2 O6 2.372(4)
Sn2 O4 2.504(4)
Sn5 O1 2.098(5)
Sn5 O2 2.163(4)
Sn5 O8 2.301(5)
Sn1 O3 2.077(4)
Sn1 O1 2.091(4)
Sn1 O4 2.250(4)
Sn4 O5 2.082(4)
Sn4 O1 2.089(4)
Sn4 O7 2.393(4)
O1 Sn5A 2.112(9)
O2 Sn5A 2.155(9)
O4 C34 1.397(7)
O6 C16 1.402(7)
O7 C25 1.399(7)
O8 C5 1.381(7)
O8 Sn5A 2.304(8)
O9 C46 1.382(8)
O9 H9 0.8400
C5 C13 1.379(9)
C5 C6 1.423(9)
C6 C10 1.405(9)
C6 C7 1.518(9)
C7 C8 1.523(10)
C7 C9 1.528(9)
C7 H7 1.0000
C8 H8A 0.9800
C8 H8B 0.9800
C8 H8C 0.9800
C9 H9A 0.9800
C9 H9B 0.9800
C9 H9C 0.9800
C10 C11 1.382(10)
C10 H10 0.9500
C11 C12 1.380(10)
C11 H11 0.9500
C12 C13 1.391(9)
C12 H12 0.9500
C13 H13 0.9500
C16 C24 1.384(8)
C16 C17 1.400(9)
C17 C21 1.395(9)
C17 C18 1.524(9)
C18 C20 1.532(10)
C18 C19 1.550(10)
C18 H18 1.0000
C19 H19A 0.9800
C19 H19B 0.9800
C19 H19C 0.9800
C20 H20A 0.9800
C20 H20B 0.9800
C20 H20C 0.9800
C21 C22 1.405(10)
C21 H21 0.9500
C22 C23 1.384(10)
C22 H22 0.9500
C23 C24 1.375(9)
C23 H23 0.9500
C24 H24 0.9500
C25 C33 1.390(9)
C25 C26 1.403(9)
C26 C30 1.406(9)
C26 C27 1.516(9)
C27 C28 1.529(10)
C27 C29 1.537(10)
C27 H27 1.0000
C28 H28A 0.9800
C28 H28B 0.9800
C28 H28C 0.9800
C29 H29A 0.9800
C29 H29B 0.9800
C29 H29C 0.9800
C30 C31 1.388(10)
C30 H30 0.9500
C31 C32 1.381(11)
C31 H31 0.9500
C32 C33 1.397(10)
C32 H32 0.9500
C33 H33 0.9500
C34 C42 1.361(9)
C34 C35 1.433(9)
C35 C39 1.410(10)
C35 C36 1.521(9)
C36 C38 1.526(11)
C36 C37 1.554(10)
C36 H36 1.0000
C37 H37A 0.9800
C37 H37B 0.9800
C37 H37C 0.9800
C38 H38A 0.9800
C38 H38B 0.9800
C38 H38C 0.9800
C39 C40 1.382(10)
C39 H39 0.9500
C40 C41 1.391(10)
C40 H40 0.9500
C41 C42 1.388(9)
C41 H41 0.9500
C42 H42 0.9500
C43 C44 1.525(11)
C43 H43A 0.9800
C43 H43B 0.9800
C43 H43C 0.9800
C44 C45 1.510(10)
C44 C49 1.534(11)
C44 H44 1.0000
C45 C50 1.402(10)
C45 C46 1.405(9)
C46 C47 1.381(10)
C47 C48 1.386(11)
C47 H47 0.9500
C48 C51 1.367(12)
C48 H48 0.9500
C49 H49A 0.9800
C49 H49B 0.9800
C49 H49C 0.9800
C50 C51 1.383(12)
C50 H50 0.9500
C51 H51 0.9500
